data_7134486
loop_
_publ_author_name
'Li, Yifei'
'Wang, Fenglei'
'Xiang, Shengchang'
'Fan, Xi'
'Zhang, Zhangjing'

_publ_section_title
;
 Restructuring of mortise-and-tenon frameworks at the molecular level
;
_journal_issue 46
_journal_name_full 'Chemical Communications'
_journal_page_first 8343
_journal_page_last 8346
_journal_paper_doi 10.1039/D5CC01967B
_journal_volume 61
_journal_year 2025
_chemical_formula_moiety 'C24 H12 Cu2 F4 N2 O4'
_chemical_formula_sum 'C24 H12 Cu2 F4 N2 O4'
_chemical_formula_weight 595.44
_space_group_crystal_system monoclinic
_space_group_IT_number 15
_space_group_name_Hall '-I 2ya'
_space_group_name_H-M_alt 'I 1 2/a 1'
_atom_sites_solution_hydrogens geom
_atom_sites_solution_primary dual
_audit_creation_date 2024-11-26
_audit_creation_method
;
Olex2 1.5
(compiled 2024.02.16 svn.r378c4104 for OlexSys, GUI svn.r6928)
;
_audit_update_record
;
2024-11-28 deposited with the CCDC.	2025-04-30 downloaded from the CCDC.
;
_cell_angle_alpha 90
_cell_angle_beta 94.317(2)
_cell_angle_gamma 90
_cell_formula_units_Z 8
_cell_length_a 19.1711(5)
_cell_length_b 14.3457(4)
_cell_length_c 16.0551(4)
_cell_measurement_reflns_used 7208
_cell_measurement_temperature 283.00(10)
_cell_measurement_theta_max 72.6920
_cell_measurement_theta_min 3.4650
_cell_volume 4403.0(2)
_computing_cell_refinement 'CrysAlisPro 1.171.43.93a (Rigaku OD, 2023)'
_computing_data_collection 'CrysAlisPro 1.171.43.93a (Rigaku OD, 2023)'
_computing_data_reduction 'CrysAlisPro 1.171.43.93a (Rigaku OD, 2023)'
_computing_molecular_graphics 'Olex2 1.5 (Dolomanov et al., 2009)'
_computing_publication_material 'Olex2 1.5 (Dolomanov et al., 2009)'
_computing_structure_refinement 'SHELXL 2013/2 (Sheldrick, 2015)'
_computing_structure_solution 'SHELXT 2018/2 (Sheldrick, 2018)'
_diffrn_ambient_environment air
_diffrn_ambient_temperature 283.00(10)
_diffrn_detector 'CCD plate'
_diffrn_detector_area_resol_mean 10.5148
_diffrn_detector_type Atlas
_diffrn_measured_fraction_theta_full 0.999
_diffrn_measured_fraction_theta_max 0.974
_diffrn_measurement_details
;
List of Runs (angles in degrees, time in seconds):

  # Type    Start    End  Width  t~exp~   \w     \q     \k     \f   Frames
#--------------------------------------------------------------------------
  1  \w    -69.00  33.00   1.00    1.00    --  -40.32  60.00-164.00  102
  2  \w     11.00 113.00   1.00    1.00    --   40.32  60.00-164.00  102
  3  \w    -32.00  52.00   1.00    1.00    --   40.32 -60.00  56.00   84
  4  \w     79.00 128.00   1.00    1.00    --  103.24 -60.00  56.00   49
  5  \w     86.00 164.00   1.00    1.00    --  103.24  60.00-164.00   78
  6  \w     33.00  75.00   1.00    1.00    --  103.24 -60.00  56.00   42
  7  \w   -108.00 -14.00   1.00    1.00    --  -40.32 -60.00  56.00   94
  8  \w     61.00  92.00   1.00    1.00    --   40.32-125.00-120.00   31
  9  \w     23.00  88.00   1.00    1.00    --   40.32-125.00   0.00   65
 10  \w     69.00 109.00   1.00    1.00    --  103.24 -94.00   0.00   40
 11  \w     32.00 132.00   1.00    1.00    --  103.24 -61.00 -60.00  100
 12  \w    110.00 136.00   1.00    1.00    --  103.24 125.00  60.00   26
 13  \w     77.00 175.00   1.00    1.00    --  103.24  45.00 150.00   98
 14  \w     33.00 116.00   1.00    1.00    --  103.24-125.00 -60.00   83
;
_diffrn_measurement_device 'four-circle diffractometer'
_diffrn_measurement_device_type 'SuperNova, Dual, Cu at home/near, Atlas'
_diffrn_measurement_method '\w scans'
_diffrn_orient_matrix_type 'CrysAlisPro convention (1999,Acta A55,543-557)'
_diffrn_orient_matrix_UB_11 0.0336365000
_diffrn_orient_matrix_UB_12 0.0447411000
_diffrn_orient_matrix_UB_13 0.0805587000
_diffrn_orient_matrix_UB_21 0.0653186000
_diffrn_orient_matrix_UB_22 -0.0615059000
_diffrn_orient_matrix_UB_23 -0.0059429000
_diffrn_orient_matrix_UB_31 0.0331529000
_diffrn_orient_matrix_UB_32 0.0758068000
_diffrn_orient_matrix_UB_33 -0.0522717000
_diffrn_radiation_monochromator mirror
_diffrn_radiation_probe x-ray
_diffrn_radiation_type 'Cu K\a'
_diffrn_radiation_wavelength 1.54184
_diffrn_reflns_av_R_equivalents 0.0872
_diffrn_reflns_av_unetI/netI 0.0599
_diffrn_reflns_Laue_measured_fraction_full 0.999
_diffrn_reflns_Laue_measured_fraction_max 0.974
_diffrn_reflns_limit_h_max 23
_diffrn_reflns_limit_h_min -20
_diffrn_reflns_limit_k_max 17
_diffrn_reflns_limit_k_min -6
_diffrn_reflns_limit_l_max 19
_diffrn_reflns_limit_l_min -19
_diffrn_reflns_number 11997
_diffrn_reflns_point_group_measured_fraction_full 0.999
_diffrn_reflns_point_group_measured_fraction_max 0.974
_diffrn_reflns_theta_full 67.684
_diffrn_reflns_theta_max 72.561
_diffrn_reflns_theta_min 3.852
_diffrn_source 'micro-focus sealed X-ray tube'
_diffrn_source_type 'SuperNova (Cu) X-ray Source'
_exptl_absorpt_coefficient_mu 3.027
_exptl_absorpt_correction_T_max 1.00000
_exptl_absorpt_correction_T_min 0.38357
_exptl_absorpt_correction_type multi-scan
_exptl_absorpt_process_details
;
CrysAlisPro 1.171.43.93a (Rigaku Oxford Diffraction, 2023)
Empirical absorption correction using spherical harmonics,
implemented in SCALE3 ABSPACK scaling algorithm.
;
_exptl_crystal_colour red-black
_exptl_crystal_density_diffrn 1.796
_exptl_crystal_description plate
_exptl_crystal_F_000 2368
_exptl_crystal_size_max 0.3
_exptl_crystal_size_mid 0.1
_exptl_crystal_size_min 0.1
_refine_diff_density_max 0.871
_refine_diff_density_min -0.902
_refine_diff_density_rms 0.157
_refine_ls_extinction_method none
_refine_ls_goodness_of_fit_ref 1.053
_refine_ls_hydrogen_treatment constr
_refine_ls_matrix_type full
_refine_ls_number_parameters 343
_refine_ls_number_reflns 4266
_refine_ls_number_restraints 0
_refine_ls_restrained_S_all 1.053
_refine_ls_R_factor_all 0.0760
_refine_ls_R_factor_gt 0.0686
_refine_ls_shift/su_max 0.001
_refine_ls_shift/su_mean 0.000
_refine_ls_structure_factor_coef Fsqd
_refine_ls_weighting_details
;
 w=1/[\s^2^(Fo^2^)+(0.1402P)^2^+4.2488P]
 where P=(Fo^2^+2Fc^2^)/3
;
_refine_ls_weighting_scheme calc
_refine_ls_wR_factor_gt 0.1923
_refine_ls_wR_factor_ref 0.2032
_reflns_Friedel_coverage 0.000
_reflns_number_gt 3599
_reflns_number_total 4266
_reflns_threshold_expression 'I > 2\s(I)'
_cod_data_source_file d5cc01967b2.cif
_cod_data_source_block MTF-4
_cod_depositor_comments 'Adding full bibliography for 7134486--7134487.cif.'
_cod_database_code 7134486
_shelxl_version_number 2013-2
_shelx_space_group_comment
;
The symmetry employed for this shelxl refinement is uniquely defined
by the following loop, which should always be used as a source of
symmetry information in preference to the above space-group names.
They are only intended as comments.
;
_olex2_refinement_description
;
1. Fixed Uiso
 At 1.2 times of:
  All C(H) groups
2. Others
 Fixed Sof: F00Z(0.5) F010(0.5) F011(0.5) F012(0.5)
3.a Aromatic/amide H refined with riding coordinates:
 C00D(H00D), C00F(H00F), C00I(H00I), C00J(H00J), C00L(H00L), C00M(H00M),
 C00N(H00N), C00O(H00O), C00P(H00P), C00Q(H00Q), C00R(H00R), C00S(H00S)
;
_olex2_submission_special_instructions 'No special instructions were received'
_oxdiff_exptl_absorpt_empirical_details
;
Empirical correction (ABSPACK) includes:
- Absorption correction using spherical harmonics
- Frame scaling
- Detector area scaling
;
_oxdiff_exptl_absorpt_empirical_full_max 5.794
_oxdiff_exptl_absorpt_empirical_full_min 0.407

loop_
_space_group_symop_operation_xyz
'x, y, z'
'-x+1/2, y, -z'
'x+1/2, y+1/2, z+1/2'
'-x+1, y+1/2, -z+1/2'
'-x, -y, -z'
'x-1/2, -y, z'
'-x+1/2, -y+1/2, -z+1/2'
'x, -y+1/2, z+1/2'

loop_
_atom_site_label
_atom_site_type_symbol
_atom_site_fract_x
_atom_site_fract_y
_atom_site_fract_z
_atom_site_U_iso_or_equiv
_atom_site_adp_type
_atom_site_occupancy
_atom_site_site_symmetry_order
_atom_site_calc_flag
_atom_site_refinement_flags_posn
_atom_site_refinement_flags_adp
_atom_site_refinement_flags_occupancy
_atom_site_disorder_assembly
_atom_site_disorder_group
Cu01 Cu 0.17929(3) 0.56500(4) 0.53329(4) 0.0347(2) Uani 1 1 d . . . . .
Cu02 Cu 0.26759(3) 0.65713(4) 0.63886(4) 0.0354(2) Uani 1 1 d . . . . .
O003 O 0.14484(13) 0.68829(17) 0.50000(17) 0.0350(6) Uani 1 1 d . . . . .
O004 O 0.21869(14) 0.76505(16) 0.59043(16) 0.0340(6) Uani 1 1 d . . . . .
O005 O 0.29453(14) 0.53426(17) 0.68037(18) 0.0405(7) Uani 1 1 d . . . . .
O006 O 0.22228(16) 0.45693(18) 0.5897(2) 0.0468(8) Uani 1 1 d . . . . .
F007 F 0.0553(2) 1.1041(2) 0.4293(3) 0.0871(12) Uani 1 1 d . . . . .
N008 N 0.34028(17) 0.7333(2) 0.72014(19) 0.0314(7) Uani 1 1 d . . . . .
F009 F 0.3875(2) 0.1225(2) 0.7578(3) 0.0958(13) Uani 1 1 d . . . . .
N00A N 0.59565(16) 0.9873(2) 0.9681(2) 0.0333(7) Uani 1 1 d . . . . .
C00B C 0.49384(17) 0.8870(2) 0.8720(2) 0.0278(7) Uani 1 1 d . . . . .
C00C C 0.44010(18) 0.8340(2) 0.8198(2) 0.0275(7) Uani 1 1 d . . . . .
C00D C 0.44573(19) 0.7381(2) 0.8093(2) 0.0321(8) Uani 1 1 d . . . . .
H00D H 0.4834 0.7058 0.8355 0.039 Uiso 1 1 calc R U . . .
C00E C 0.16964(18) 0.7610(2) 0.5346(2) 0.0283(7) Uani 1 1 d . . . . .
C00F C 0.50671(19) 0.9802(2) 0.8566(2) 0.0331(8) Uani 1 1 d . . . . .
H00F H 0.4816 1.0108 0.8130 0.040 Uiso 1 1 calc R U . . .
C00G C 0.27018(18) 0.4614(2) 0.6475(2) 0.0302(8) Uani 1 1 d . . . . .
C00H C 0.1378(2) 0.8529(3) 0.5065(2) 0.0329(8) Uani 1 1 d . . . . .
C00I C 0.38215(18) 0.8773(2) 0.7795(2) 0.0313(8) Uani 1 1 d . . . . .
H00I H 0.3754 0.9411 0.7855 0.038 Uiso 1 1 calc R U . . .
C00J C 0.53350(19) 0.8456(2) 0.9377(2) 0.0343(8) Uani 1 1 d . . . . .
H00J H 0.5264 0.7834 0.9510 0.041 Uiso 1 1 calc R U . . .
C00K C 0.30138(19) 0.3707(2) 0.6778(3) 0.0343(8) Uani 1 1 d . . . . .
C00L C 0.0832(2) 0.8568(3) 0.4452(3) 0.0425(9) Uani 1 1 d . . . . .
H00L H 0.0649 0.8021 0.4214 0.051 Uiso 1 1 calc R U . . .
C00M C 0.3954(2) 0.6910(2) 0.7601(2) 0.0335(8) Uani 1 1 d . . . . .
H00M H 0.3999 0.6269 0.7543 0.040 Uiso 1 1 calc R U . . .
C00N C 0.2806(2) 0.2878(3) 0.6379(3) 0.0442(10) Uani 1 1 d . . . . .
H00N H 0.2471 0.2888 0.5929 0.053 Uiso 1 1 calc R U . . .
C00O C 0.5836(2) 0.8974(2) 0.9832(3) 0.0369(9) Uani 1 1 d . . . . .
H00O H 0.6103 0.8684 1.0265 0.044 Uiso 1 1 calc R U . . .
C00P C 0.33471(19) 0.8251(2) 0.7305(2) 0.0329(8) Uani 1 1 d . . . . .
H00P H 0.2967 0.8555 0.7032 0.040 Uiso 1 1 calc R U . . .
C00Q C 0.3510(2) 0.3682(3) 0.7449(3) 0.0435(9) Uani 1 1 d . . . . .
H00Q H 0.3652 0.4232 0.7717 0.052 Uiso 1 1 calc R U . . .
C00R C 0.5569(2) 1.0275(2) 0.9061(3) 0.0349(8) Uani 1 1 d . . . . .
H00R H 0.5639 1.0904 0.8955 0.042 Uiso 1 1 calc R U . . .
C00S C 0.1648(3) 0.9349(3) 0.5422(3) 0.0473(11) Uani 1 1 d . . . . .
H00S H 0.2016 0.9329 0.5834 0.057 Uiso 1 1 calc R U . . .
C00T C 0.0560(3) 0.9415(4) 0.4194(3) 0.0536(12) Uani 1 1 d . . . . .
C00U C 0.3096(3) 0.2047(3) 0.6652(4) 0.0557(13) Uani 1 1 d . . . . .
C00V C 0.0819(3) 1.0208(3) 0.4544(3) 0.0583(14) Uani 1 1 d . . . . .
C00W C 0.3594(3) 0.2037(3) 0.7318(4) 0.0610(14) Uani 1 1 d . . . . .
C00X C 0.1365(3) 1.0193(3) 0.5159(4) 0.0606(13) Uani 1 1 d . . . . .
C00Y C 0.3796(3) 0.2845(4) 0.7719(4) 0.0591(13) Uani 1 1 d . . . . .
F00Z F 0.0057(3) 0.9510(4) 0.3612(4) 0.0598(15) Uani 0.5 1 d . . P . .
F010 F 0.2906(4) 0.1249(4) 0.6353(6) 0.088(2) Uani 0.5 1 d . . P . .
F011 F 0.4237(4) 0.2762(5) 0.8357(5) 0.082(2) Uani 0.5 1 d . . P . .
F012 F 0.1571(6) 1.0968(5) 0.5393(7) 0.120(4) Uani 0.5 1 d . . P . .

loop_
_atom_site_aniso_label
_atom_site_aniso_U_11
_atom_site_aniso_U_22
_atom_site_aniso_U_33
_atom_site_aniso_U_23
_atom_site_aniso_U_13
_atom_site_aniso_U_12
Cu01 0.0387(4) 0.0174(3) 0.0448(4) -0.0027(2) -0.0187(3) -0.0022(2)
Cu02 0.0408(4) 0.0149(3) 0.0468(4) -0.0004(2) -0.0216(3) -0.00135(19)
O003 0.0374(13) 0.0191(12) 0.0449(15) 0.0001(10) -0.0216(11) -0.0037(10)
O004 0.0423(14) 0.0157(11) 0.0407(14) -0.0010(10) -0.0182(11) -0.0004(10)
O005 0.0463(15) 0.0173(12) 0.0533(17) 0.0002(11) -0.0270(12) 0.0010(10)
O006 0.0516(17) 0.0177(12) 0.065(2) -0.0022(12) -0.0324(14) -0.0025(11)
F007 0.106(3) 0.0458(18) 0.109(3) 0.0347(18) 0.003(2) 0.0428(18)
N008 0.0374(15) 0.0191(14) 0.0348(15) -0.0032(11) -0.0163(12) -0.0033(12)
F009 0.097(3) 0.0367(17) 0.153(4) 0.040(2) 0.006(2) 0.0295(17)
N00A 0.0353(15) 0.0174(14) 0.0440(17) -0.0037(12) -0.0185(13) -0.0040(11)
C00B 0.0276(16) 0.0173(15) 0.0366(18) -0.0049(13) -0.0094(13) -0.0012(12)
C00C 0.0309(16) 0.0157(16) 0.0346(17) -0.0025(12) -0.0072(14) -0.0019(12)
C00D 0.0332(17) 0.0174(16) 0.042(2) -0.0045(14) -0.0189(15) 0.0055(13)
C00E 0.0315(17) 0.0173(16) 0.0345(18) 0.0003(13) -0.0072(14) -0.0032(13)
C00F 0.0344(18) 0.0190(17) 0.043(2) 0.0003(14) -0.0181(15) -0.0006(13)
C00G 0.0320(18) 0.0183(17) 0.0386(19) -0.0008(13) -0.0080(14) -0.0006(13)
C00H 0.0355(18) 0.0227(17) 0.0393(19) 0.0041(14) -0.0043(15) 0.0022(14)
C00I 0.0370(18) 0.0143(15) 0.0401(19) -0.0025(13) -0.0147(14) 0.0025(13)
C00J 0.0386(19) 0.0137(15) 0.047(2) 0.0013(14) -0.0174(16) -0.0050(13)
C00K 0.0327(18) 0.0178(17) 0.052(2) 0.0029(15) -0.0025(15) 0.0005(13)
C00L 0.044(2) 0.035(2) 0.046(2) 0.0063(17) -0.0080(18) 0.0091(17)
C00M 0.0411(19) 0.0135(16) 0.043(2) -0.0051(14) -0.0176(15) -0.0014(13)
C00N 0.042(2) 0.024(2) 0.065(3) -0.0047(18) -0.0021(19) 0.0007(16)
C00O 0.042(2) 0.0207(17) 0.044(2) 0.0010(14) -0.0215(16) -0.0039(14)
C00P 0.0356(18) 0.0207(17) 0.0392(19) -0.0002(14) -0.0183(15) 0.0005(13)
C00Q 0.047(2) 0.029(2) 0.053(2) 0.0088(18) -0.0101(18) 0.0011(17)
C00R 0.0379(19) 0.0152(16) 0.049(2) -0.0008(14) -0.0160(16) -0.0052(13)
C00S 0.055(2) 0.025(2) 0.059(3) 0.0026(18) -0.015(2) 0.0023(17)
C00T 0.053(3) 0.053(3) 0.054(3) 0.017(2) -0.001(2) 0.018(2)
C00U 0.057(3) 0.022(2) 0.089(4) 0.004(2) 0.012(3) -0.0011(18)
C00V 0.068(3) 0.038(3) 0.070(3) 0.025(2) 0.012(3) 0.025(2)
C00W 0.060(3) 0.030(2) 0.094(4) 0.026(2) 0.010(3) 0.014(2)
C00X 0.079(3) 0.023(2) 0.078(3) 0.006(2) -0.006(3) 0.009(2)
C00Y 0.053(3) 0.047(3) 0.076(3) 0.026(2) -0.006(2) 0.009(2)
F00Z 0.054(3) 0.064(4) 0.056(3) 0.012(3) -0.030(2) 0.029(3)
F010 0.101(5) 0.022(3) 0.140(7) -0.016(3) 0.003(5) 0.000(3)
F011 0.074(4) 0.071(4) 0.093(5) 0.038(4) -0.038(4) 0.013(3)
F012 0.168(9) 0.035(4) 0.149(9) -0.003(4) -0.039(7) 0.003(5)

loop_
_atom_type_symbol
_atom_type_description
_atom_type_scat_dispersion_real
_atom_type_scat_dispersion_imag
_atom_type_scat_source
C C 0.0181 0.0091 'International Tables Vol C Tables 4.2.6.8 and 6.1.1.4'
H H 0.0000 0.0000 'International Tables Vol C Tables 4.2.6.8 and 6.1.1.4'
Cu Cu -1.9646 0.5888 'International Tables Vol C Tables 4.2.6.8 and 6.1.1.4'
F F 0.0727 0.0534 'International Tables Vol C Tables 4.2.6.8 and 6.1.1.4'
N N 0.0311 0.0180 'International Tables Vol C Tables 4.2.6.8 and 6.1.1.4'
O O 0.0492 0.0322 'International Tables Vol C Tables 4.2.6.8 and 6.1.1.4'

loop_
_geom_angle_atom_site_label_1
_geom_angle_atom_site_label_2
_geom_angle_atom_site_label_3
_geom_angle
_geom_angle_site_symmetry_1
_geom_angle_site_symmetry_3
_geom_angle_publ_flag
Cu02 Cu01 Cu01 71.12(2) . 2_556 ?
O003 Cu01 Cu01 101.52(8) . 2_556 ?
O003 Cu01 Cu02 84.83(7) . . ?
O003 Cu01 N00A 96.40(11) . 3_444 ?
O006 Cu01 Cu01 78.62(11) . 2_556 ?
O006 Cu01 Cu02 82.67(8) . . ?
O006 Cu01 O003 166.72(11) . . ?
O006 Cu01 N00A 95.01(11) . 3_444 ?
N00A Cu01 Cu01 119.19(10) 3_444 2_556 ?
N00A Cu01 Cu02 168.89(10) 3_444 . ?
O004 Cu02 Cu01 82.87(7) . . ?
O004 Cu02 N008 96.31(11) . . ?
O005 Cu02 Cu01 84.70(8) . . ?
O005 Cu02 O004 165.85(11) . . ?
O005 Cu02 N008 96.34(11) . . ?
N008 Cu02 Cu01 177.99(9) . . ?
C00E O003 Cu01 121.5(2) . . ?
C00E O004 Cu02 124.3(2) . . ?
C00G O005 Cu02 122.4(2) . . ?
C00G O006 Cu01 124.3(2) . . ?
C00M N008 Cu02 121.0(2) . . ?
C00P N008 Cu02 121.8(2) . . ?
C00P N008 C00M 117.1(3) . . ?
C00O N00A Cu01 122.9(2) . 3 ?
C00R N00A Cu01 119.6(2) . 3 ?
C00R N00A C00O 117.4(3) . . ?
C00F C00B C00C 121.2(3) . . ?
C00F C00B C00J 117.1(3) . . ?
C00J C00B C00C 121.7(3) . . ?
C00D C00C C00B 121.1(3) . . ?
C00I C00C C00B 122.0(3) . . ?
C00I C00C C00D 116.9(3) . . ?
C00C C00D H00D 120.1 . . ?
C00M C00D C00C 119.8(3) . . ?
C00M C00D H00D 120.1 . . ?
O003 C00E C00H 117.6(3) . . ?
O004 C00E O003 126.4(3) . . ?
O004 C00E C00H 116.0(3) . . ?
C00B C00F H00F 120.1 . . ?
C00R C00F C00B 119.9(3) . . ?
C00R C00F H00F 120.1 . . ?
O005 C00G O006 125.8(3) . . ?
O005 C00G C00K 117.6(3) . . ?
O006 C00G C00K 116.6(3) . . ?
C00L C00H C00E 121.0(4) . . ?
C00L C00H C00S 119.8(4) . . ?
C00S C00H C00E 119.2(3) . . ?
C00C C00I H00I 120.2 . . ?
C00P C00I C00C 119.5(3) . . ?
C00P C00I H00I 120.2 . . ?
C00B C00J H00J 120.3 . . ?
C00O C00J C00B 119.4(3) . . ?
C00O C00J H00J 120.3 . . ?
C00N C00K C00G 119.9(4) . . ?
C00Q C00K C00G 120.6(3) . . ?
C00Q C00K C00N 119.5(4) . . ?
C00H C00L H00L 120.0 . . ?
C00T C00L C00H 120.0(4) . . ?
C00T C00L H00L 120.0 . . ?
N008 C00M C00D 123.1(3) . . ?
N008 C00M H00M 118.4 . . ?
C00D C00M H00M 118.4 . . ?
C00K C00N H00N 120.0 . . ?
C00U C00N C00K 120.0(4) . . ?
C00U C00N H00N 120.0 . . ?
N00A C00O C00J 123.2(3) . . ?
N00A C00O H00O 118.4 . . ?
C00J C00O H00O 118.4 . . ?
N008 C00P C00I 123.6(3) . . ?
N008 C00P H00P 118.2 . . ?
C00I C00P H00P 118.2 . . ?
C00K C00Q H00Q 119.9 . . ?
C00Y C00Q C00K 120.1(4) . . ?
C00Y C00Q H00Q 119.9 . . ?
N00A C00R C00F 123.1(3) . . ?
N00A C00R H00R 118.5 . . ?
C00F C00R H00R 118.5 . . ?
C00H C00S H00S 120.3 . . ?
C00X C00S C00H 119.4(4) . . ?
C00X C00S H00S 120.3 . . ?
C00V C00T C00L 120.1(5) . . ?
F00Z C00T C00L 123.7(6) . . ?
F00Z C00T C00V 116.2(5) . . ?
C00N C00U C00W 119.7(5) . . ?
F010 C00U C00N 124.0(6) . . ?
F010 C00U C00W 116.1(6) . . ?
F007 C00V C00X 118.5(5) . . ?
C00T C00V F007 120.2(5) . . ?
C00T C00V C00X 121.3(4) . . ?
F009 C00W C00U 119.3(5) . . ?
F009 C00W C00Y 119.9(5) . . ?
C00Y C00W C00U 120.8(4) . . ?
C00S C00X C00V 119.4(5) . . ?
F012 C00X C00S 126.2(7) . . ?
F012 C00X C00V 114.3(6) . . ?
C00W C00Y C00Q 119.9(5) . . ?
F011 C00Y C00Q 123.7(6) . . ?
F011 C00Y C00W 116.3(5) . . ?

loop_
_geom_bond_atom_site_label_1
_geom_bond_atom_site_label_2
_geom_bond_distance
_geom_bond_site_symmetry_2
_geom_bond_publ_flag
Cu01 Cu01 2.9883(12) 2_556 ?
Cu01 Cu02 2.6558(7) . ?
Cu01 O003 1.949(2) . ?
Cu01 O006 1.947(3) . ?
Cu01 N00A 2.157(3) 3_444 ?
Cu02 O004 1.942(2) . ?
Cu02 O005 1.941(3) . ?
Cu02 N008 2.137(3) . ?
O003 C00E 1.258(4) . ?
O004 C00E 1.251(4) . ?
O005 C00G 1.246(4) . ?
O006 C00G 1.257(5) . ?
F007 C00V 1.348(5) . ?
N008 C00M 1.339(5) . ?
N008 C00P 1.332(5) . ?
F009 C00W 1.336(5) . ?
N00A Cu01 2.157(3) 3 ?
N00A C00O 1.336(5) . ?
N00A C00R 1.329(5) . ?
C00B C00C 1.487(5) . ?
C00B C00F 1.385(5) . ?
C00B C00J 1.388(5) . ?
C00C C00D 1.392(5) . ?
C00C C00I 1.390(5) . ?
C00D H00D 0.9300 . ?
C00D C00M 1.378(5) . ?
C00E C00H 1.507(5) . ?
C00F H00F 0.9300 . ?
C00F C00R 1.379(5) . ?
C00G C00K 1.498(5) . ?
C00H C00L 1.384(5) . ?
C00H C00S 1.392(6) . ?
C00I H00I 0.9300 . ?
C00I C00P 1.378(5) . ?
C00J H00J 0.9300 . ?
C00J C00O 1.380(5) . ?
C00K C00N 1.394(6) . ?
C00K C00Q 1.383(6) . ?
C00L H00L 0.9300 . ?
C00L C00T 1.374(6) . ?
C00M H00M 0.9300 . ?
C00N H00N 0.9300 . ?
C00N C00U 1.373(6) . ?
C00O H00O 0.9300 . ?
C00P H00P 0.9300 . ?
C00Q H00Q 0.9300 . ?
C00Q C00Y 1.377(6) . ?
C00R H00R 0.9300 . ?
C00S H00S 0.9300 . ?
C00S C00X 1.380(6) . ?
C00T C00V 1.348(8) . ?
C00T F00Z 1.298(7) . ?
C00U C00W 1.379(8) . ?
C00U F010 1.282(8) . ?
C00V C00X 1.384(8) . ?
C00W C00Y 1.367(8) . ?
C00X F012 1.229(10) . ?
C00Y F011 1.284(8) . ?

loop_
_geom_torsion_atom_site_label_1
_geom_torsion_atom_site_label_2
_geom_torsion_atom_site_label_3
_geom_torsion_atom_site_label_4
_geom_torsion
_geom_torsion_site_symmetry_1
_geom_torsion_site_symmetry_2
_geom_torsion_site_symmetry_3
_geom_torsion_site_symmetry_4
_geom_torsion_publ_flag
Cu01 O003 C00E O004 2.2(5) . . . . ?
Cu01 O003 C00E C00H -177.9(2) . . . . ?
Cu01 O006 C00G O005 4.2(6) . . . . ?
Cu01 O006 C00G C00K -174.4(3) . . . . ?
Cu01 N00A C00O C00J -175.2(3) 3 . . . ?
Cu01 N00A C00R C00F 174.0(3) 3 . . . ?
Cu02 O004 C00E O003 -1.2(6) . . . . ?
Cu02 O004 C00E C00H 178.9(2) . . . . ?
Cu02 O005 C00G O006 -6.2(6) . . . . ?
Cu02 O005 C00G C00K 172.4(3) . . . . ?
Cu02 N008 C00M C00D 176.3(3) . . . . ?
Cu02 N008 C00P C00I -177.1(3) . . . . ?
O003 C00E C00H C00L 0.2(6) . . . . ?
O003 C00E C00H C00S -178.7(4) . . . . ?
O004 C00E C00H C00L -179.9(3) . . . . ?
O004 C00E C00H C00S 1.2(6) . . . . ?
O005 C00G C00K C00N -174.1(4) . . . . ?
O005 C00G C00K C00Q 5.6(6) . . . . ?
O006 C00G C00K C00N 4.7(6) . . . . ?
O006 C00G C00K C00Q -175.7(4) . . . . ?
F007 C00V C00X C00S -179.6(5) . . . . ?
F007 C00V C00X F012 -2.6(10) . . . . ?
F009 C00W C00Y C00Q 179.6(5) . . . . ?
F009 C00W C00Y F011 -2.4(9) . . . . ?
C00B C00C C00D C00M -179.4(4) . . . . ?
C00B C00C C00I C00P 178.6(4) . . . . ?
C00B C00F C00R N00A 1.5(6) . . . . ?
C00B C00J C00O N00A 1.1(6) . . . . ?
C00C C00B C00F C00R 180.0(4) . . . . ?
C00C C00B C00J C00O 178.8(4) . . . . ?
C00C C00D C00M N008 0.6(6) . . . . ?
C00C C00I C00P N008 1.2(6) . . . . ?
C00D C00C C00I C00P -1.4(6) . . . . ?
C00E C00H C00L C00T -178.6(4) . . . . ?
C00E C00H C00S C00X 179.1(4) . . . . ?
C00F C00B C00C C00D 152.3(4) . . . . ?
C00F C00B C00C C00I -27.7(6) . . . . ?
C00F C00B C00J C00O -0.9(6) . . . . ?
C00G C00K C00N C00U 179.5(4) . . . . ?
C00G C00K C00Q C00Y -179.7(4) . . . . ?
C00H C00L C00T C00V -0.7(7) . . . . ?
C00H C00L C00T F00Z 178.7(5) . . . . ?
C00H C00S C00X C00V -0.2(8) . . . . ?
C00H C00S C00X F012 -176.7(9) . . . . ?
C00I C00C C00D C00M 0.6(6) . . . . ?
C00J C00B C00C C00D -27.3(5) . . . . ?
C00J C00B C00C C00I 152.6(4) . . . . ?
C00J C00B C00F C00R -0.3(6) . . . . ?
C00K C00N C00U C00W -0.3(7) . . . . ?
C00K C00N C00U F010 175.8(6) . . . . ?
C00K C00Q C00Y C00W 0.8(8) . . . . ?
C00K C00Q C00Y F011 -177.0(6) . . . . ?
C00L C00H C00S C00X 0.2(7) . . . . ?
C00L C00T C00V F007 -180.0(4) . . . . ?
C00L C00T C00V C00X 0.8(8) . . . . ?
C00M N008 C00P C00I 0.0(6) . . . . ?
C00N C00K C00Q C00Y 0.0(7) . . . . ?
C00N C00U C00W F009 -179.8(4) . . . . ?
C00N C00U C00W C00Y 1.1(8) . . . . ?
C00O N00A C00R C00F -1.4(6) . . . . ?
C00P N008 C00M C00D -0.9(6) . . . . ?
C00Q C00K C00N C00U -0.2(7) . . . . ?
C00R N00A C00O C00J 0.1(6) . . . . ?
C00S C00H C00L C00T 0.3(7) . . . . ?
C00T C00V C00X C00S -0.3(9) . . . . ?
C00T C00V C00X F012 176.6(8) . . . . ?
C00U C00W C00Y C00Q -1.3(8) . . . . ?
C00U C00W C00Y F011 176.7(6) . . . . ?
F00Z C00T C00V F007 0.5(8) . . . . ?
F00Z C00T C00V C00X -178.7(6) . . . . ?
F010 C00U C00W F009 3.8(8) . . . . ?
F010 C00U C00W C00Y -175.3(6) . . . . ?
